data_4500783
loop_
_publ_author_name
'Fang, Zhen-Lan'
'Yu, Rong-Min'
'Wu, Xiao-Yuan'
'Huang, Jing-Shun'
'Lu, Can-Zhong'

_publ_section_title
;
 Microporous Metal--Organic Frameworks: Structures, in Situ Formation of
 Ligand, and Crystal-to-Crystal Transformations
;
_journal_issue 6
_journal_name_full 'Crystal Growth &amp; Design'
_journal_page_first 2546
_journal_paper_doi 10.1021/cg200300x
_journal_volume 11
_journal_year 2011
_chemical_formula_moiety 'C168 H156 Cl5 Cu17 N60 O6'
_chemical_formula_sum 'C168 H156 Cl5 Cu17 N60 O6'
_chemical_formula_weight 4368.96
_chemical_name_systematic
; 
 ? 
;
_space_group_IT_number 15
_symmetry_cell_setting monoclinic
_symmetry_space_group_name_Hall '-C 2yc'
_symmetry_space_group_name_H-M 'C 1 2/c 1'
_atom_sites_solution_hydrogens geom
_atom_sites_solution_primary direct
_atom_sites_solution_secondary difmap
_audit_creation_method SHELXL-97
_cell_angle_alpha 90.00
_cell_angle_beta 109.3100(10)
_cell_angle_gamma 90.00
_cell_formula_units_Z 4
_cell_length_a 19.973(2)
_cell_length_b 38.081(4)
_cell_length_c 24.667(5)
_cell_measurement_temperature 88(2)
_cell_volume 17706(4)
_computing_structure_refinement 'SHELXL-97 (Sheldrick, 1997)'
_computing_structure_solution 'SHELXS-97 (Sheldrick, 1990)'
_diffrn_ambient_temperature 88(2)
_diffrn_measured_fraction_theta_full 0.857
_diffrn_measured_fraction_theta_max 0.857
_diffrn_radiation_monochromator graphite
_diffrn_radiation_source 'fine-focus sealed tube'
_diffrn_radiation_type MoK\a
_diffrn_radiation_wavelength 0.71073
_diffrn_reflns_av_R_equivalents 0.0311
_diffrn_reflns_av_sigmaI/netI 0.0265
_diffrn_reflns_limit_h_max 23
_diffrn_reflns_limit_h_min -18
_diffrn_reflns_limit_k_max 45
_diffrn_reflns_limit_k_min -45
_diffrn_reflns_limit_l_max 28
_diffrn_reflns_limit_l_min -28
_diffrn_reflns_number 47461
_diffrn_reflns_theta_full 25.00
_diffrn_reflns_theta_max 25.00
_diffrn_reflns_theta_min 2.14
_exptl_absorpt_coefficient_mu 2.143
_exptl_absorpt_correction_T_max 1.0000
_exptl_absorpt_correction_T_min 0.2868
_exptl_absorpt_correction_type multi-scan
_exptl_crystal_density_diffrn 1.639
_exptl_crystal_density_method 'not measured'
_exptl_crystal_F_000 8840
_exptl_crystal_size_max 0.23
_exptl_crystal_size_mid 0.21
_exptl_crystal_size_min 0.15
_refine_diff_density_max 2.032
_refine_diff_density_min -1.743
_refine_diff_density_rms 0.180
_refine_ls_extinction_method none
_refine_ls_goodness_of_fit_ref 1.034
_refine_ls_hydrogen_treatment conster
_refine_ls_matrix_type full
_refine_ls_number_parameters 1160
_refine_ls_number_reflns 13376
_refine_ls_number_restraints 0
_refine_ls_restrained_S_all 1.034
_refine_ls_R_factor_all 0.0694
_refine_ls_R_factor_gt 0.0640
_refine_ls_shift/su_max 0.010
_refine_ls_shift/su_mean 0.000
_refine_ls_structure_factor_coef Fsqd
_refine_ls_weighting_details 'calc w=1/[\s^2^(Fo^2^)+(0.2260P)^2^+0.0000P] where P=(Fo^2^+2Fc^2^)/3'
_refine_ls_weighting_scheme calc
_refine_ls_wR_factor_gt 0.2347
_refine_ls_wR_factor_ref 0.2511
_reflns_number_gt 11812
_reflns_number_total 13376
_reflns_threshold_expression >2sigma(I)
_cod_data_source_file cg200300x_si_001.cif
_cod_data_source_block 1a
_cod_depositor_comments
;
The following automatic conversions were performed:

'_exptl_absorpt_correction_type' value 'Multi-scan' changed to
'multi-scan' according to
/home/saulius/struct/CIF-dictionaries/cif_core.dic dictionary named
'cif_core.dic' version 2.4.1 from 2010-06-29.

Automatic conversion script
Id: cif_fix_values 1715 2011-07-08 13:25:40Z adriana 
;
_cod_original_cell_volume 17706(5)
_cod_original_sg_symbol_H-M C2/c
_cod_database_code 4500783

loop_
_symmetry_equiv_pos_as_xyz
'x, y, z'
'-x, y, -z+1/2'
'x+1/2, y+1/2, z'
'-x+1/2, y+1/2, -z+1/2'
'-x, -y, -z'
'x, -y, z-1/2'
'-x+1/2, -y+1/2, -z'
'x+1/2, -y+1/2, z-1/2'

loop_
_atom_site_label
_atom_site_type_symbol
_atom_site_fract_x
_atom_site_fract_y
_atom_site_fract_z
_atom_site_U_iso_or_equiv
_atom_site_adp_type
_atom_site_occupancy
_atom_site_symmetry_multiplicity
_atom_site_calc_flag
_atom_site_refinement_flags
Cu1 Cu -0.5000 -0.19128(2) 0.2500 0.0248(3) Uani 1 2 d S
Cu2 Cu -0.46142(3) -0.127448(15) 0.16734(3) 0.0276(2) Uani 1 1 d .
Cu3 Cu -0.40616(3) 0.245145(16) 0.00276(3) 0.0247(2) Uani 1 1 d .
Cu9 Cu -0.49458(3) 0.171436(15) 0.06696(3) 0.0296(2) Uani 1 1 d .
Cu5 Cu -0.20469(3) -0.217542(16) 0.11741(3) 0.0260(2) Uani 1 1 d .
Cu7 Cu -0.18482(3) 0.294086(17) 0.11303(3) 0.0327(2) Uani 1 1 d .
Cu8 Cu -0.44818(3) 0.025847(15) 0.13167(3) 0.0312(2) Uani 1 1 d .
Cu6 Cu -0.34906(3) 0.169122(15) 0.08797(3) 0.0300(2) Uani 1 1 d .
Cu4 Cu -0.39044(3) -0.093686(15) 0.25358(3) 0.0298(2) Uani 1 1 d .
Cl1 Cl -0.37499(6) 0.18152(3) -0.00804(5) 0.0263(3) Uani 1 1 d .
Cl3 Cl -0.9758(4) 0.1220(3) 0.1603(3) 0.426(9) Uani 1 1 d .
Cl2 Cl -0.1853(6) 0.0316(3) -0.0680(6) 0.280(10) Uani 0.50 1 d P
O1W O -0.05542(17) -0.02406(8) 0.09866(16) 0.0264(9) Uani 1 1 d .
O2W O -0.0937(4) -0.0030(2) -0.0139(4) 0.124(3) Uani 1 1 d .
O3W O -0.1392(9) 0.0103(5) 0.3276(10) 0.210(14) Uani 0.50 1 d P
O4W O -1.0000 0.1078(10) 0.2500 0.317(15) Uiso 1 2 d S
C12 C -0.5236(3) -0.05554(13) 0.1184(2) 0.0316(14) Uani 1 1 d .
C20 C -0.4732(3) -0.04963(12) 0.1489(2) 0.0249(13) Uani 1 1 d .
C21 C -0.3182(3) -0.16611(14) 0.1328(2) 0.0286(13) Uani 1 1 d .
C23 C -0.2606(3) -0.13382(14) 0.2890(2) 0.0324(14) Uani 1 1 d .
C24 C -0.4070(3) -0.26739(14) 0.2287(2) 0.0299(13) Uani 1 1 d .
C25 C -0.4075(3) -0.02869(13) 0.1945(2) 0.0277(14) Uani 1 1 d .
C26 C -0.5728(3) 0.33577(15) 0.0735(3) 0.0394(16) Uani 1 1 d .
C27 C -0.2824(3) 0.23496(14) 0.1138(2) 0.0289(13) Uani 1 1 d .
C28 C -0.3323(3) -0.14650(13) 0.3131(2) 0.0323(14) Uani 1 1 d .
C29 C -0.3613(3) -0.30330(16) 0.2875(2) 0.0365(15) Uani 1 1 d .
C30 C -0.6069(3) 0.22436(13) 0.0954(2) 0.0259(13) Uani 1 1 d .
C31 C -0.5454(3) -0.18992(15) 0.4308(2) 0.0350(15) Uani 1 1 d .
C32 C -0.5518(3) 0.27122(14) 0.0566(2) 0.0262(13) Uani 1 1 d .
C34 C -0.4811(3) -0.20023(14) 0.3900(2) 0.0353(15) Uani 1 1 d .
C35 C -0.6559(3) 0.17303(15) 0.1599(2) 0.0347(14) Uani 1 1 d .
C36 C -0.4872(3) 0.09288(13) 0.0901(2) 0.0275(13) Uani 1 1 d .
C37 C -0.5131(3) -0.08424(14) 0.0803(2) 0.0362(15) Uani 1 1 d .
C38 C -0.3586(4) 0.04555(16) 0.2761(3) 0.052(2) Uani 1 1 d .
C39 C -0.4852(3) 0.31638(14) -0.0135(3) 0.0375(16) Uani 1 1 d .
C40 C -0.7832(3) 0.17643(15) 0.1379(3) 0.0367(15) Uani 1 1 d .
C41 C -0.1991(3) 0.14265(15) 0.0207(3) 0.0408(17) Uani 1 1 d .
C42 C -0.3915(3) 0.09505(13) 0.1124(2) 0.0308(15) Uani 1 1 d .
C43 C -0.1874(3) 0.17775(13) 0.0005(2) 0.0300(14) Uani 1 1 d .
C44 C -0.5370(3) 0.30781(13) 0.0389(2) 0.0298(14) Uani 1 1 d .
C45 C -0.3006(3) -0.01736(16) 0.2214(3) 0.0467(18) Uani 1 1 d .
C47 C -0.5441(3) 0.07868(14) 0.0727(2) 0.0331(15) Uani 1 1 d .
C48 C -0.3669(3) -0.00575(14) 0.2200(2) 0.0355(15) Uani 1 1 d .
C49 C -0.2185(3) 0.20610(13) 0.0405(2) 0.0259(13) Uani 1 1 d .
C50 C -0.2747(3) -0.14216(14) 0.0878(2) 0.0323(14) Uani 1 1 d .
C51 C -0.4290(3) -0.17413(13) 0.3578(2) 0.0289(14) Uani 1 1 d .
C53 C -0.7303(3) 0.20115(14) 0.1146(2) 0.0288(13) Uani 1 1 d .
C55 C -0.1437(3) 0.18382(15) -0.0546(3) 0.0382(15) Uani 1 1 d .
C56 C -0.3269(3) 0.08443(13) 0.1242(2) 0.0353(15) Uani 1 1 d .
C57 C -0.5865(3) -0.03714(15) 0.1321(3) 0.0442(18) Uani 1 1 d .
C58 C -0.4703(3) 0.35098(14) -0.0305(3) 0.0395(16) Uani 1 1 d .
C60 C -0.3510(3) -0.21072(13) 0.1898(2) 0.0260(13) Uani 1 1 d .
C61 C -0.6293(3) -0.07522(18) 0.0712(3) 0.0492(19) Uani 1 1 d .
C62 C -0.3516(3) -0.24338(13) 0.2208(2) 0.0244(12) Uani 1 1 d .
C63 C -0.6652(3) 0.19934(13) 0.1241(2) 0.0266(13) Uani 1 1 d .
C64 C -0.6000(3) 0.09937(17) 0.0679(3) 0.0494(19) Uani 1 1 d .
C66 C -0.5660(4) -0.09407(15) 0.0584(3) 0.0443(18) Uani 1 1 d .
C67 C -0.4119(3) -0.29661(14) 0.2617(2) 0.0320(14) Uani 1 1 d .
C68 C -0.5975(3) -0.21458(17) 0.4549(3) 0.0436(17) Uani 1 1 d .
C73 C -0.3007(3) 0.10521(18) 0.1607(3) 0.054(2) Uani 1 1 d .
C74 C -0.5235(4) -0.25971(16) 0.3974(3) 0.049(2) Uani 1 1 d .
C75 C -0.1881(4) -0.09885(17) 0.0019(3) 0.0492(19) Uani 1 1 d .
C77 C -0.1071(4) 0.15548(18) -0.0888(3) 0.0484(18) Uani 1 1 d .
C78 C -0.3935(3) 0.02597(14) 0.2458(2) 0.0384(16) Uani 1 1 d .
C80 C -0.2680(3) -0.10708(15) 0.0983(3) 0.0430(17) Uani 1 1 d .
C82 C -0.5573(3) 0.37023(15) 0.0568(3) 0.0436(17) Uani 1 1 d .
C83 C -0.2997(3) -0.25060(16) 0.2443(3) 0.0384(16) Uani 1 1 d .
C85 C -0.6408(4) -0.04718(18) 0.1086(3) 0.0527(19) Uani 1 1 d .
C86 C -0.1138(4) 0.12074(18) -0.0670(3) 0.0524(19) Uani 1 1 d .
C87 C -0.2357(4) -0.12332(19) 0.2302(3) 0.0501(18) Uani 1 1 d .
C90 C -0.5970(4) 0.02932(18) 0.0385(3) 0.064(3) Uani 1 1 d .
C91 C -0.7081(3) 0.14880(15) 0.1833(3) 0.0372(15) Uani 1 1 d .
C93 C -0.7722(3) 0.14952(14) 0.1726(2) 0.0332(14) Uani 1 1 d .
C94 C -0.2653(4) 0.00213(17) 0.2504(3) 0.070(3) Uani 1 1 d .
C95 C -0.1946(4) -0.13383(17) -0.0090(3) 0.0467(18) Uani 1 1 d .
C96 C -0.5053(3) 0.37867(15) 0.0045(3) 0.0434(17) Uani 1 1 d .
C97 C -0.3043(3) -0.28030(17) 0.2784(3) 0.0432(17) Uani 1 1 d .
C98 C -0.4717(3) -0.23534(14) 0.3746(2) 0.0384(16) Uani 1 1 d .
C99 C -0.2386(3) -0.15561(15) 0.0332(2) 0.0361(15) Uani 1 1 d .
C100 C -0.5437(4) 0.04338(17) 0.0561(3) 0.052(2) Uani 1 1 d .
C101 C -0.1997(3) 0.0658(2) 0.1392(4) 0.062(2) Uani 1 1 d .
C102 C -0.5882(4) -0.24902(17) 0.4380(3) 0.053(2) Uani 1 1 d .
C103 C -0.2189(4) -0.1266(2) 0.3221(4) 0.067(2) Uani 1 1 d .
C104 C -0.1639(3) 0.11510(16) -0.0127(3) 0.0454(18) Uani 1 1 d .
C105 C -0.2347(4) 0.09428(19) 0.1674(3) 0.056(2) Uani 1 1 d .
C106 C -0.2898(3) 0.05547(16) 0.0971(3) 0.0466(18) Uani 1 1 d .
C107 C -0.1746(4) -0.1062(2) 0.2066(4) 0.064(2) Uani 1 1 d .
C109 C -0.2245(4) -0.08471(16) 0.0555(3) 0.0463(18) Uani 1 1 d .
C110 C -0.2259(4) 0.04493(19) 0.1045(3) 0.056(2) Uani 1 1 d .
C111 C -0.2945(4) 0.03299(18) 0.2792(3) 0.070(3) Uani 1 1 d .
C112 C -0.1529(5) -0.1095(3) 0.2966(4) 0.097(4) Uani 1 1 d .
C116 C -0.6531(4) 0.0858(2) 0.0512(4) 0.077(3) Uani 1 1 d .
C117 C -0.6524(4) 0.0488(2) 0.0373(4) 0.088(3) Uani 1 1 d .
C119 C -0.1289(5) -0.0996(3) 0.2393(4) 0.087(3) Uani 1 1 d .
C156 C -0.3378(3) 0.24525(16) 0.1683(2) 0.0363(15) Uani 1 1 d .
C155 C -0.3771(3) 0.22027(18) 0.2058(3) 0.0424(16) Uani 1 1 d .
C153 C -0.3454(3) 0.28023(17) 0.1851(3) 0.0474(19) Uani 1 1 d .
C152 C -0.4256(3) 0.2302(2) 0.2590(3) 0.053(2) Uani 1 1 d .
C151 C -0.4324(3) 0.2653(2) 0.2758(3) 0.054(2) Uani 1 1 d .
C150 C -0.3915(3) 0.2905(2) 0.2381(3) 0.053(2) Uani 1 1 d .
N27 N -0.5052(2) 0.24586(11) 0.04651(19) 0.0258(11) Uani 1 1 d .
N29 N -0.1841(2) 0.23646(11) 0.04173(19) 0.0280(11) Uani 1 1 d .
N26 N -0.2254(2) 0.25468(11) 0.08924(19) 0.0270(11) Uani 1 1 d .
N25 N -0.2809(2) 0.20458(11) 0.08466(18) 0.0296(12) Uani 1 1 d .
N18 N -0.5405(2) 0.21547(10) 0.07103(18) 0.0261(11) Uani 1 1 d .
N19 N -0.4079(2) -0.06289(11) 0.20112(18) 0.0311(12) Uani 1 1 d .
N16 N -0.4686(2) 0.12672(11) 0.0885(2) 0.0334(12) Uani 1 1 d .
N30 N -0.4473(2) -0.14745(11) 0.33088(18) 0.0286(11) Uani 1 1 d .
N22 N -0.2935(2) -0.19694(11) 0.14799(19) 0.0280(11) Uani 1 1 d .
N23 N -0.4066(2) -0.18979(10) 0.19962(18) 0.0259(11) Uani 1 1 d .
N28 N -0.6189(2) 0.25901(11) 0.08698(19) 0.0279(11) Uani 1 1 d .
N24 N -0.3863(2) -0.16092(11) 0.16360(19) 0.0280(11) Uani 1 1 d .
N15 N -0.4406(2) 0.07230(11) 0.1064(2) 0.0361(13) Uani 1 1 d .
N17 N -0.4061(2) 0.12812(11) 0.1026(2) 0.0328(13) Uani 1 1 d .
N21 N -0.4478(2) -0.01915(11) 0.16153(19) 0.0310(12) Uani 1 1 d .
N20 N -0.4507(2) -0.07726(11) 0.1719(2) 0.0316(12) Uani 1 1 d .
N31 N -0.3849(2) -0.12972(11) 0.30306(19) 0.0297(12) Uani 1 1 d .
N32 N -0.3580(2) -0.17428(11) 0.34907(19) 0.0300(12) Uani 1 1 d .
N12 N -0.2587(5) 0.05249(18) 0.3105(4) 0.116(4) Uani 1 1 d .
N11 N -0.4885(3) 0.41347(14) -0.0114(3) 0.0608(19) Uani 1 1 d .
N10 N -0.1445(3) -0.07606(17) -0.0423(3) 0.065(2) Uani 1 1 d .
N9 N -0.3662(3) -0.33318(17) 0.3227(3) 0.065(2) Uani 1 1 d .
N8 N -0.6433(4) -0.2738(2) 0.4599(3) 0.081(3) Uani 1 1 d .
N6 N -0.6807(4) -0.0845(2) 0.0465(3) 0.086(3) Uani 1 1 d .
N5 N -0.0766(3) 0.09285(15) -0.0977(3) 0.065(2) Uani 1 1 d .
N4 N -0.8257(3) 0.12440(14) 0.1949(3) 0.0517(16) Uani 1 1 d .
N3 N -0.1317(3) 0.0572(2) 0.1434(4) 0.094(3) Uani 1 1 d .
N2 N -0.0643(4) -0.0808(3) 0.2154(5) 0.126(4) Uani 1 1 d .
N1 N -0.7104(7) 0.0339(3) 0.0263(6) 0.210(9) Uani 1 1 d .
N34 N -0.4804(3) 0.2742(2) 0.3295(2) 0.075(2) Uani 1 1 d .

loop_
_atom_site_aniso_label
_atom_site_aniso_U_11
_atom_site_aniso_U_22
_atom_site_aniso_U_33
_atom_site_aniso_U_23
_atom_site_aniso_U_13
_atom_site_aniso_U_12
Cu1 0.0131(4) 0.0185(5) 0.0259(5) 0.000 -0.0164(4) 0.000
Cu2 0.0195(4) 0.0124(3) 0.0276(4) -0.0004(2) -0.0236(3) 0.0000(2)
Cu3 0.0132(4) 0.0183(3) 0.0243(4) 0.0012(2) -0.0184(3) -0.0021(2)
Cu9 0.0185(4) 0.0153(4) 0.0311(4) 0.0043(2) -0.0242(3) 0.0012(2)
Cu5 0.0140(4) 0.0197(4) 0.0269(4) 0.0010(2) -0.0165(3) 0.0031(2)
Cu7 0.0206(4) 0.0217(4) 0.0301(4) -0.0093(3) -0.0261(3) -0.0029(2)
Cu8 0.0250(4) 0.0124(3) 0.0281(4) 0.0061(2) -0.0292(3) -0.0027(2)
Cu6 0.0174(4) 0.0157(4) 0.0338(4) 0.0034(2) -0.0226(3) -0.0046(2)
Cu4 0.0208(4) 0.0157(3) 0.0269(4) 0.0067(2) -0.0273(3) -0.0005(2)
Cl1 0.0195(6) 0.0188(6) 0.0236(7) 0.0015(5) -0.0160(5) -0.0012(4)
Cl3 0.233(7) 0.530(15) 0.294(8) -0.275(10) -0.214(7) 0.269(9)
Cl2 0.216(11) 0.128(7) 0.290(14) -0.077(8) -0.193(11) 0.055(7)
O1W 0.0183(17) 0.0062(15) 0.033(2) 0.0064(13) -0.0204(15) 0.0074(12)
O2W 0.094(6) 0.088(6) 0.129(7) -0.032(5) -0.044(5) -0.004(4)
O3W 0.100(12) 0.124(14) 0.24(2) 0.097(15) -0.160(15) -0.040(10)
C12 0.033(3) 0.016(3) 0.025(3) 0.002(2) -0.017(3) -0.001(2)
C20 0.021(3) 0.009(2) 0.019(3) 0.0056(19) -0.027(2) 0.0007(18)
C21 0.019(3) 0.024(3) 0.024(3) -0.006(2) -0.019(2) 0.001(2)
C23 0.023(3) 0.025(3) 0.025(3) -0.001(2) -0.025(3) 0.002(2)
C24 0.019(3) 0.024(3) 0.028(3) 0.002(2) -0.017(2) 0.000(2)
C25 0.024(3) 0.013(2) 0.022(3) 0.003(2) -0.026(3) 0.000(2)
C26 0.020(3) 0.029(3) 0.042(3) -0.007(2) -0.026(3) 0.005(2)
C27 0.018(3) 0.024(3) 0.023(3) -0.002(2) -0.024(2) 0.0014(19)
C28 0.031(3) 0.018(2) 0.022(3) 0.001(2) -0.025(2) 0.008(2)
C29 0.031(3) 0.035(3) 0.025(3) 0.008(2) -0.016(3) 0.006(2)
C30 0.018(2) 0.016(2) 0.022(3) 0.001(2) -0.021(2) 0.0023(18)
C31 0.025(3) 0.032(3) 0.023(3) 0.004(2) -0.026(2) 0.000(2)
C32 0.017(2) 0.025(3) 0.017(2) 0.002(2) -0.021(2) -0.0021(19)
C34 0.028(3) 0.024(3) 0.023(3) 0.004(2) -0.034(2) 0.000(2)
C35 0.027(3) 0.036(3) 0.023(3) 0.003(2) -0.015(2) -0.004(2)
C36 0.013(2) 0.023(3) 0.028(3) 0.004(2) -0.019(2) -0.003(2)
C37 0.037(3) 0.023(3) 0.022(3) 0.003(2) -0.026(3) -0.003(2)
C38 0.054(4) 0.029(3) 0.040(4) 0.005(3) -0.028(3) -0.009(3)
C39 0.030(3) 0.021(3) 0.032(3) 0.004(2) -0.029(3) -0.005(2)
C40 0.029(3) 0.025(3) 0.034(3) -0.008(2) -0.020(3) -0.005(2)
C41 0.029(3) 0.024(3) 0.041(3) 0.003(2) -0.027(3) -0.007(2)
C42 0.022(3) 0.014(2) 0.028(3) 0.006(2) -0.030(2) -0.0049(19)
C43 0.020(3) 0.019(2) 0.025(3) 0.000(2) -0.028(2) -0.0057(19)
C44 0.016(2) 0.021(3) 0.030(3) -0.001(2) -0.023(2) 0.0022(19)
C45 0.032(3) 0.027(3) 0.047(4) 0.006(3) -0.033(3) -0.003(3)
C47 0.024(3) 0.024(3) 0.026(3) 0.008(2) -0.027(2) -0.006(2)
C48 0.030(3) 0.017(3) 0.030(3) 0.006(2) -0.030(2) 0.000(2)
C49 0.017(2) 0.019(2) 0.020(3) 0.0033(19) -0.023(2) -0.0071(19)
C50 0.019(3) 0.021(3) 0.036(3) 0.004(2) -0.020(2) 0.002(2)
C51 0.025(3) 0.021(3) 0.016(2) -0.003(2) -0.026(2) 0.007(2)
C53 0.021(3) 0.024(3) 0.025(3) 0.001(2) -0.014(2) 0.002(2)
C55 0.025(3) 0.030(3) 0.039(3) -0.013(3) -0.018(3) -0.006(2)
C56 0.023(3) 0.016(2) 0.036(3) 0.007(2) -0.032(2) -0.009(2)
C57 0.033(3) 0.026(3) 0.039(3) 0.001(2) -0.035(3) 0.000(2)
C58 0.037(3) 0.018(3) 0.038(3) 0.003(2) -0.021(3) -0.004(2)
C60 0.015(2) 0.019(2) 0.025(3) -0.005(2) -0.019(2) 0.0011(19)
C61 0.038(4) 0.050(4) 0.028(3) 0.007(3) -0.033(3) -0.023(3)
C62 0.013(3) 0.024(3) 0.015(2) 0.0003(19) -0.024(2) 0.0034(19)
C63 0.018(3) 0.020(3) 0.023(3) -0.001(2) -0.018(2) 0.0006(19)
C64 0.032(4) 0.036(3) 0.052(4) -0.005(3) -0.024(3) -0.002(3)
C66 0.044(4) 0.026(3) 0.031(3) 0.001(2) -0.030(3) -0.009(3)
C67 0.026(3) 0.021(3) 0.029(3) 0.003(2) -0.019(3) 0.002(2)
C68 0.029(3) 0.050(4) 0.025(3) 0.010(3) -0.028(3) 0.000(3)
C73 0.031(3) 0.041(4) 0.053(4) 0.028(3) -0.034(3) -0.005(3)
C74 0.048(4) 0.029(3) 0.032(3) 0.007(2) -0.038(3) -0.010(3)
C75 0.037(4) 0.038(4) 0.042(4) 0.011(3) -0.027(3) -0.007(3)
C77 0.060(5) 0.036(4) 0.031(3) -0.012(3) -0.009(3) -0.005(3)
C78 0.039(3) 0.022(3) 0.026(3) 0.000(2) -0.028(3) -0.008(2)
C80 0.038(3) 0.027(3) 0.039(3) -0.004(3) -0.022(3) -0.001(2)
C82 0.036(3) 0.025(3) 0.045(4) -0.005(3) -0.020(3) 0.007(2)
C83 0.034(4) 0.035(3) 0.025(3) 0.002(2) -0.019(3) -0.001(3)
C85 0.034(4) 0.044(4) 0.048(4) 0.006(3) -0.030(3) -0.001(3)
C86 0.045(4) 0.041(4) 0.043(4) -0.009(3) -0.024(3) -0.003(3)
C87 0.039(4) 0.049(4) 0.042(4) 0.010(3) -0.015(3) -0.001(3)
C90 0.052(4) 0.035(4) 0.055(4) 0.003(3) -0.049(4) -0.003(3)
C91 0.029(3) 0.030(3) 0.034(3) 0.011(2) -0.015(3) -0.004(2)
C93 0.024(3) 0.025(3) 0.035(3) -0.005(2) -0.013(3) -0.009(2)
C94 0.050(4) 0.031(3) 0.069(5) 0.016(3) -0.060(4) -0.012(3)
C95 0.041(4) 0.038(3) 0.035(3) 0.003(3) -0.023(3) -0.001(3)
C96 0.031(3) 0.019(3) 0.053(4) 0.004(3) -0.023(3) -0.003(2)
C97 0.026(3) 0.045(4) 0.034(3) -0.002(3) -0.024(3) 0.007(2)
C98 0.037(3) 0.024(3) 0.024(3) 0.004(2) -0.031(3) 0.001(2)
C99 0.024(3) 0.034(3) 0.030(3) 0.002(2) -0.018(2) 0.006(2)
C100 0.050(4) 0.031(3) 0.036(3) 0.010(3) -0.038(3) -0.016(3)
C101 0.027(3) 0.053(4) 0.072(5) 0.025(4) -0.029(4) 0.003(3)
C102 0.049(4) 0.039(4) 0.034(3) 0.016(3) -0.036(3) -0.022(3)
C103 0.051(5) 0.062(5) 0.056(5) 0.015(4) -0.027(4) 0.004(4)
C104 0.035(3) 0.028(3) 0.046(4) -0.007(3) -0.025(3) -0.004(2)
C105 0.038(4) 0.051(4) 0.044(4) 0.016(3) -0.035(3) -0.008(3)
C106 0.022(3) 0.036(3) 0.053(4) 0.015(3) -0.026(3) -0.001(2)
C107 0.051(5) 0.072(6) 0.051(5) 0.010(4) -0.009(4) 0.008(4)
C109 0.048(4) 0.032(3) 0.034(3) 0.007(3) -0.020(3) -0.010(3)
C110 0.035(4) 0.042(4) 0.055(4) 0.016(3) -0.034(3) -0.002(3)
C111 0.058(5) 0.035(4) 0.058(5) 0.007(3) -0.061(4) -0.020(3)
C112 0.055(5) 0.105(8) 0.081(6) 0.031(6) -0.045(5) -0.039(5)
C116 0.034(4) 0.057(5) 0.090(6) -0.016(4) -0.048(4) 0.001(3)
C117 0.049(5) 0.056(5) 0.098(7) -0.019(5) -0.060(5) -0.003(4)
C119 0.046(5) 0.116(8) 0.056(5) 0.028(5) -0.040(4) -0.031(5)
C156 0.020(3) 0.044(3) 0.021(3) 0.001(2) -0.025(2) 0.002(2)
C155 0.023(3) 0.057(4) 0.027(3) 0.006(3) -0.020(3) 0.003(3)
C153 0.030(3) 0.044(4) 0.038(4) -0.016(3) -0.030(3) 0.012(3)
C152 0.027(3) 0.069(5) 0.038(4) 0.012(3) -0.024(3) 0.004(3)
C151 0.030(3) 0.068(5) 0.036(4) -0.011(3) -0.028(3) 0.020(3)
C150 0.033(4) 0.065(5) 0.031(3) -0.012(3) -0.030(3) 0.014(3)
N27 0.015(2) 0.017(2) 0.023(2) 0.0019(16) -0.0233(18) -0.0005(15)
N29 0.023(2) 0.016(2) 0.022(2) -0.0020(16) -0.0233(18) -0.0031(16)
N26 0.012(2) 0.020(2) 0.025(2) -0.0062(17) -0.0259(18) -0.0033(15)
N25 0.021(2) 0.020(2) 0.023(2) 0.0000(17) -0.0270(19) -0.0010(16)
N18 0.016(2) 0.012(2) 0.027(2) 0.0045(16) -0.0239(18) 0.0001(15)
N19 0.022(2) 0.015(2) 0.022(2) 0.0031(17) -0.038(2) 0.0002(17)
N16 0.019(2) 0.018(2) 0.035(3) 0.0097(18) -0.029(2) -0.0022(16)
N30 0.018(2) 0.017(2) 0.023(2) 0.0026(17) -0.0303(18) -0.0018(16)
N22 0.016(2) 0.018(2) 0.027(2) -0.0012(17) -0.0235(19) 0.0006(16)
N23 0.021(2) 0.015(2) 0.019(2) -0.0020(16) -0.0245(18) 0.0025(16)
N28 0.017(2) 0.020(2) 0.026(2) 0.0018(17) -0.0216(19) -0.0025(16)
N24 0.013(2) 0.016(2) 0.030(2) -0.0008(17) -0.0274(18) -0.0021(16)
N15 0.027(2) 0.015(2) 0.034(3) 0.0092(19) -0.033(2) -0.0033(18)
N17 0.014(2) 0.015(2) 0.038(3) 0.0071(18) -0.032(2) 0.0017(15)
N21 0.023(2) 0.012(2) 0.028(2) -0.0017(18) -0.033(2) 0.0006(17)
N20 0.019(2) 0.017(2) 0.031(2) 0.0042(19) -0.030(2) -0.0002(17)
N31 0.020(2) 0.020(2) 0.024(2) 0.0006(17) -0.0259(19) -0.0011(17)
N32 0.024(2) 0.017(2) 0.023(2) 0.0057(17) -0.027(2) 0.0043(17)
N12 0.105(6) 0.045(4) 0.099(6) -0.004(4) -0.100(5) -0.027(4)
N11 0.048(3) 0.025(3) 0.067(4) 0.013(3) -0.038(3) -0.004(2)
N10 0.058(4) 0.055(4) 0.044(3) 0.020(3) -0.033(3) -0.027(3)
N9 0.057(4) 0.054(4) 0.046(4) 0.025(3) -0.036(3) 0.006(3)
N8 0.058(4) 0.083(5) 0.052(4) 0.031(3) -0.049(3) -0.043(4)
N6 0.067(5) 0.080(5) 0.049(4) 0.002(3) -0.061(4) -0.017(4)
N5 0.051(4) 0.039(3) 0.060(4) -0.012(3) -0.041(3) 0.007(3)
N4 0.037(3) 0.037(3) 0.056(4) 0.002(3) -0.018(3) -0.014(2)
N3 0.035(4) 0.082(5) 0.106(6) 0.004(4) -0.059(4) 0.014(3)
N2 0.048(5) 0.158(10) 0.122(8) 0.038(7) -0.038(5) -0.050(5)
N1 0.153(10) 0.065(6) 0.229(14) -0.019(7) -0.182(10) -0.004(6)
N34 0.042(4) 0.126(7) 0.026(3) -0.018(4) -0.030(3) 0.022(4)

loop_
_atom_type_symbol
_atom_type_description
_atom_type_scat_dispersion_real
_atom_type_scat_dispersion_imag
_atom_type_scat_source
C C 0.0033 0.0016 'International Tables Vol C Tables 4.2.6.8 and 6.1.1.4'
H H 0.0000 0.0000 'International Tables Vol C Tables 4.2.6.8 and 6.1.1.4'
N N 0.0061 0.0033 'International Tables Vol C Tables 4.2.6.8 and 6.1.1.4'
O O 0.0106 0.0060 'International Tables Vol C Tables 4.2.6.8 and 6.1.1.4'
Cl Cl 0.1484 0.1585 'International Tables Vol C Tables 4.2.6.8 and 6.1.1.4'
Cu Cu 0.3201 1.2651 'International Tables Vol C Tables 4.2.6.8 and 6.1.1.4'

loop_
_geom_angle_atom_site_label_1
_geom_angle_atom_site_label_2
_geom_angle_atom_site_label_3
_geom_angle
_geom_angle_site_symmetry_1
_geom_angle_site_symmetry_3
N20 Cu2 N30 117.67(19) . 2_455
N20 Cu2 N24 124.57(19) . .
N30 Cu2 N24 117.72(17) 2_455 .
N20 Cu2 Cu4 54.21(12) . .
N30 Cu2 Cu4 116.48(13) 2_455 .
N24 Cu2 Cu4 98.35(11) . .
N16 Cu9 N18 153.9(2) . .
N16 Cu9 N17 29.21(18) . .
N18 Cu9 N17 153.72(16) . .
N16 Cu9 Cu6 74.63(15) . .
N18 Cu9 Cu6 120.26(12) . .
N17 Cu9 Cu6 45.71(11) . .
N28 Cu5 N22 176.90(15) 3_545 .
N32 Cu7 N26 165.0(2) 4_455 .
N32 Cu7 C51 36.0(2) 4_455 4_455
N26 Cu7 C51 144.7(2) . 4_455
N21 Cu8 N15 174.90(17) . .
N21 Cu8 C100 119.0(2) . .
N15 Cu8 C100 66.11(19) . .
N21 Cu8 C48 46.35(17) . .
N15 Cu8 C48 128.58(17) . .
C100 Cu8 C48 163.9(2) . .
N25 Cu6 N17 169.91(16) . .
N25 Cu6 Cl1 74.67(13) . .
N17 Cu6 Cl1 113.05(13) . .
N25 Cu6 Cu9 132.52(13) . .
N17 Cu6 Cu9 56.30(11) . .
Cl1 Cu6 Cu9 86.33(4) . .
N19 Cu4 N31 171.00(18) . .
N19 Cu4 N20 30.95(18) . .
N31 Cu4 N20 140.20(17) . .
N19 Cu4 Cu2 77.86(13) . .
N31 Cu4 Cu2 94.30(13) . .
N20 Cu4 Cu2 48.81(12) . .
N19 Cu4 C28 158.5(2) . .
N31 Cu4 C28 25.4(2) . .
N20 Cu4 C28 144.12(17) . .
Cu2 Cu4 C28 96.17(11) . .
Cu6 Cl1 Cu3 93.86(5) . .
C20 C12 C37 107.6(6) . .
C20 C12 C57 113.0(6) . .
C37 C12 C57 138.4(5) . .
C20 C12 N20 40.1(3) . .
C37 C12 N20 83.1(4) . .
C57 C12 N20 123.6(5) . .
C12 C20 N20 105.5(5) . .
C12 C20 N21 125.4(5) . .
N20 C20 N21 128.7(5) . .
C12 C20 N19 147.3(5) . .
N20 C20 N19 42.4(3) . .
N21 C20 N19 86.3(3) . .
C12 C20 C25 162.2(5) . .
N20 C20 C25 90.6(4) . .
N21 C20 C25 38.1(3) . .
N19 C20 C25 48.2(3) . .
N22 C21 N24 104.6(5) . .
N22 C21 C50 114.4(5) . .
N24 C21 C50 141.0(4) . .
C103 C23 C87 103.3(8) . .
C103 C23 C28 110.3(8) . .
C87 C23 C28 145.6(4) . .
C67 C24 C62 139.3(4) . .
C67 C24 C29 29.7(3) . .
C62 C24 C29 109.6(4) . .
N21 C25 C48 112.2(5) . .
N21 C25 N19 115.1(5) . .
C48 C25 N19 132.7(5) . .
N21 C25 C20 50.9(3) . .
C48 C25 C20 163.1(5) . .
N19 C25 C20 64.1(3) . .
C82 C26 C44 105.5(6) . .
N25 C27 N26 93.1(4) . .
N31 C28 N32 92.7(5) . .
N31 C28 C23 122.6(5) . .
N32 C28 C23 144.7(4) . .
N31 C28 Cu4 41.0(3) . .
N32 C28 Cu4 133.5(4) . .
C23 C28 Cu4 81.8(3) . .
C67 C29 N9 108.3(7) . .
C67 C29 C97 113.5(6) . .
N9 C29 C97 138.2(5) . .
C67 C29 C24 42.2(4) . .
N9 C29 C24 150.5(5) . .
C97 C29 C24 71.2(4) . .
N28 C30 N18 105.5(4) . .
N28 C30 C63 118.0(5) . .
N18 C30 C63 136.4(4) . .
C68 C31 C34 133.2(5) . .
N27 C32 C44 111.9(5) . .
N27 C32 N28 121.3(4) . .
C44 C32 N28 126.8(4) . .
C98 C34 C51 104.8(5) . .
C98 C34 C31 120.2(5) . .
C51 C34 C31 134.7(4) . .
C63 C35 C91 135.0(5) . .
C63 C35 C53 41.5(3) . .
C91 C35 C53 93.5(4) . .
N15 C36 C47 111.6(5) . .
N15 C36 N16 116.8(5) . .
C47 C36 N16 131.1(5) . .
N15 C36 C42 44.9(3) . .
C47 C36 C42 155.3(5) . .
N16 C36 C42 72.0(3) . .
C66 C37 C12 104.5(7) . .
C78 C38 C111 99.8(7) . .
C78 C38 N12 135.7(8) . .
C111 C38 N12 35.8(5) . .
C58 C39 C44 123.9(5) . .
C93 C40 C53 133.3(5) . .
C93 C40 C91 40.5(3) . .
C53 C40 C91 92.8(4) . .
C43 C41 C104 105.8(6) . .
N15 C42 C56 119.0(5) . .
N15 C42 N17 121.2(5) . .
C56 C42 N17 119.6(5) . .
N15 C42 C36 40.6(3) . .
C56 C42 C36 158.8(4) . .
N17 C42 C36 80.6(4) . .
N15 C42 C73 140.0(4) . .
C56 C42 C73 39.4(4) . .
N17 C42 C73 91.7(4) . .
C36 C42 C73 156.6(5) . .
N15 C42 N16 83.2(4) . .
C56 C42 N16 157.1(5) . .
N17 C42 N16 38.1(3) . .
C36 C42 N16 42.6(2) . .
C73 C42 N16 126.2(4) . .
C41 C43 C49 104.5(5) . .
C41 C43 C55 121.7(5) . .
C49 C43 C55 133.7(4) . .
C32 C44 C26 106.4(5) . .
C32 C44 C39 123.0(4) . .
C26 C44 C39 130.5(4) . .
C94 C45 C48 101.6(8) . .
C36 C47 C64 115.4(6) . .
C36 C47 C100 116.0(6) . .
C64 C47 C100 128.4(5) . .
C25 C48 C45 104.5(6) . .
C25 C48 C78 121.1(6) . .
C45 C48 C78 134.2(5) . .
C25 C48 N21 30.2(3) . .
C45 C48 N21 120.8(5) . .
C78 C48 N21 102.0(4) . .
C25 C48 C94 138.0(6) . .
C45 C48 C94 34.0(4) . .
C78 C48 C94 100.3(4) . .
N21 C48 C94 151.3(5) . .
C25 C48 Cu8 76.7(3) . .
C45 C48 Cu8 120.3(5) . .
C78 C48 Cu8 76.9(3) . .
N21 C48 Cu8 46.91(17) . .
C94 C48 Cu8 123.1(4) . .
N29 C49 C43 106.0(5) . .
N29 C49 N25 116.1(4) . .
C43 C49 N25 137.7(4) . .
C80 C50 C99 112.5(5) . .
C80 C50 C21 113.9(5) . .
C99 C50 C21 133.6(4) . .
N30 C51 N32 93.1(5) . .
N30 C51 C34 126.5(5) . .
N32 C51 C34 140.4(4) . .
N30 C51 Cu7 131.2(5) . 4_445
N32 C51 Cu7 38.44(19) . 4_445
C34 C51 Cu7 102.2(3) . 4_445
C63 C53 C40 130.6(5) . .
C63 C53 C35 44.1(4) . .
C40 C53 C35 86.5(4) . .
C77 C55 C43 132.6(5) . .
C73 C56 C42 96.9(6) . .
C73 C56 C106 129.2(6) . .
C42 C56 C106 133.7(5) . .
C73 C56 C105 46.8(5) . .
C42 C56 C105 143.5(5) . .
C106 C56 C105 82.5(4) . .
C85 C57 C12 116.4(7) . .
C39 C58 C96 105.4(6) . .
N23 C60 C62 103.9(5) . .
N23 C60 N22 125.9(4) . .
C62 C60 N22 130.2(4) . .
N6 C61 C85 106.2(9) . .
N6 C61 C66 114.7(8) . .
C85 C61 C66 139.1(5) . .
C83 C62 C60 109.6(6) . .
C83 C62 C24 114.1(6) . .
C60 C62 C24 136.3(4) . .
C83 C62 C97 43.2(4) . .
C60 C62 C97 152.3(4) . .
C24 C62 C97 71.0(3) . .
C53 C63 C35 94.4(5) . .
C53 C63 C30 131.4(5) . .
C35 C63 C30 134.3(5) . .
C116 C64 C47 114.8(7) . .
C37 C66 C61 117.3(6) . .
C29 C67 C24 108.1(6) . .
C102 C68 C31 105.3(6) . .
C56 C73 C105 93.2(7) . .
C56 C73 C42 43.8(4) . .
C105 C73 C42 136.8(7) . .
C98 C74 C102 132.5(5) . .
C95 C75 C109 113.9(6) . .
C95 C75 N10 112.5(7) . .
C109 C75 N10 133.6(5) . .
C86 C77 C55 106.9(6) . .
C38 C78 C48 125.1(7) . .
C38 C78 C111 44.5(6) . .
C48 C78 C111 80.7(4) . .
C50 C80 C109 113.1(6) . .
C26 C82 C96 123.8(5) . .
C62 C83 C97 106.8(6) . .
C57 C85 C61 104.4(7) . .
C77 C86 N5 108.2(7) . .
C77 C86 C104 119.4(6) . .
N5 C86 C104 132.4(5) . .
C107 C87 C23 147.1(5) . .
C107 C87 C112 70.9(5) . .
C23 C87 C112 76.2(5) . .
C100 C90 C117 114.4(8) . .
C93 C91 C35 131.2(5) . .
C93 C91 C40 44.0(4) . .
C35 C91 C40 87.2(4) . .
C91 C93 C40 95.5(5) . .
C91 C93 N4 131.4(5) . .
C40 C93 N4 133.1(5) . .
C45 C94 C111 122.5(8) . .
C45 C94 C48 44.4(5) . .
C111 C94 C48 78.1(5) . .
C75 C95 C99 112.1(6) . .
N11 C96 C58 105.4(6) . .
N11 C96 C82 123.7(6) . .
C58 C96 C82 130.9(4) . .
C83 C97 C29 138.1(5) . .
C83 C97 C62 30.0(3) . .
C29 C97 C62 108.1(4) . .
C34 C98 C74 106.9(6) . .
C95 C99 C50 134.8(5) . .
C90 C100 C47 117.7(8) . .
C90 C100 Cu8 126.6(5) . .
C47 C100 Cu8 97.2(3) . .
C110 C101 N3 94.8(8) . .
C110 C101 C105 130.0(7) . .
N3 C101 C105 135.2(7) . .
C110 C101 C106 45.8(5) . .
N3 C101 C106 140.3(8) . .
C105 C101 C106 84.3(5) . .
C68 C102 N8 105.4(7) . .
C68 C102 C74 122.0(5) . .
N8 C102 C74 132.7(6) . .
C23 C103 C112 109.3(9) . .
C41 C104 C86 133.4(5) . .
C73 C105 C101 136.4(6) . .
C73 C105 C56 40.0(4) . .
C101 C105 C56 96.3(5) . .
C110 C106 C56 136.9(6) . .
C110 C106 C101 40.0(5) . .
C56 C106 C101 96.9(5) . .
C119 C107 C87 112.7(9) . .
C80 C109 C75 133.5(5) . .
C101 C110 C106 94.2(8) . .
C101 C110 N3 46.9(5) . .
C106 C110 N3 140.8(7) . .
N12 C111 C38 100.4(9) . .
N12 C111 C94 123.2(9) . .
C38 C111 C94 136.4(5) . .
N12 C111 C78 136.1(10) . .
C38 C111 C78 35.7(4) . .
C94 C111 C78 100.8(4) . .
C119 C112 C103 147.0(6) . .
C119 C112 C87 75.9(5) . .
C103 C112 C87 71.2(4) . .
C64 C116 C117 116.6(8) . .
N1 C117 C90 117.6(9) . .
N1 C117 C116 114.5(10) . .
C90 C117 C116 127.8(8) . .
C107 C119 C112 100.5(9) . .
C107 C119 N2 113.4(10) . .
C112 C119 N2 145.8(7) . .
C153 C156 C155 104.7(6) . .
C156 C155 C152 134.2(5) . .
C156 C153 C150 121.7(6) . .
C151 C152 C155 120.5(6) . .
C152 C151 C150 105.0(6) . .
C152 C151 N34 119.3(7) . .
C150 C151 N34 135.7(6) . .
C151 C150 C153 133.8(6) . .
C32 N27 N18 91.7(4) . .
C49 N29 N26 90.3(4) . .
C27 N26 Cu7 125.6(4) . .
C27 N26 N29 126.5(3) . .
Cu7 N26 N29 107.2(3) . .
C27 N25 C49 114.0(4) . .
C27 N25 Cu6 115.4(4) . .
C49 N25 Cu6 130.2(3) . .
N27 N18 C30 120.1(3) . .
N27 N18 Cu9 109.6(3) . .
C30 N18 Cu9 130.3(3) . .
N20 N19 C25 117.4(4) . .
N20 N19 C20 49.8(3) . .
C25 N19 C20 67.6(3) . .
N20 N19 Cu4 94.4(4) . .
C25 N19 Cu4 140.6(4) . .
C20 N19 Cu4 138.4(4) . .
N17 N16 C36 108.0(4) . .
N17 N16 Cu9 102.5(3) . .
C36 N16 Cu9 148.8(4) . .
N17 N16 C42 42.6(3) . .
C36 N16 C42 65.4(3) . .
Cu9 N16 C42 144.8(3) . .
C51 N30 N31 114.7(5) . .
C51 N30 Cu2 115.1(5) . 2_455
N31 N30 Cu2 129.7(3) . 2_455
C21 N22 C60 99.9(4) . .
C21 N22 Cu5 119.0(4) . .
C60 N22 Cu5 141.0(3) . .
C60 N23 N24 86.2(4) . .
C30 N28 C32 101.5(4) . .
C30 N28 Cu5 116.8(4) . 3_455
C32 N28 Cu5 141.6(3) . 3_455
N23 N24 C21 123.3(3) . .
N23 N24 Cu2 94.8(3) . .
C21 N24 Cu2 141.8(3) . .
C36 N15 C42 94.5(5) . .
C36 N15 Cu8 126.2(4) . .
C42 N15 Cu8 137.2(4) . .
N16 N17 C42 99.3(4) . .
N16 N17 Cu6 125.6(3) . .
C42 N17 Cu6 132.3(4) . .
N16 N17 Cu9 48.3(2) . .
C42 N17 Cu9 147.3(4) . .
Cu6 N17 Cu9 78.00(13) . .
C25 N21 C20 91.0(4) . .
C25 N21 C48 37.6(4) . .
C20 N21 C48 128.5(4) . .
C25 N21 Cu8 123.4(4) . .
C20 N21 Cu8 142.9(4) . .
C48 N21 Cu8 86.7(2) . .
N19 N20 C20 87.9(4) . .
N19 N20 C12 122.0(4) . .
C20 N20 C12 34.4(3) . .
N19 N20 Cu2 126.7(4) . .
C20 N20 Cu2 145.1(4) . .
C12 N20 Cu2 111.3(3) . .
N19 N20 Cu4 54.6(3) . .
C20 N20 Cu4 136.6(4) . .
C12 N20 Cu4 156.3(4) . .
Cu2 N20 Cu4 76.98(15) . .
C28 N31 N30 114.2(4) . .
C28 N31 Cu4 113.6(5) . .
N30 N31 Cu4 131.6(3) . .
C51 N32 C28 125.3(4) . .
C51 N32 Cu7 105.6(3) . 4_445
C28 N32 Cu7 129.0(4) . 4_445
C111 N12 C38 43.8(6) . .
C101 N3 C110 38.3(5) . .

loop_
_geom_bond_atom_site_label_1
_geom_bond_atom_site_label_2
_geom_bond_distance
_geom_bond_site_symmetry_2
Cu2 N20 1.922(4) .
Cu2 N30 1.990(5) 2_455
Cu2 N24 1.994(4) .
Cu2 Cu4 2.4888(9) .
Cu3 Cl1 2.5375(14) .
Cu9 N16 1.808(4) .
Cu9 N18 1.930(4) .
Cu9 N17 2.364(4) .
Cu9 Cu6 2.7798(10) .
Cu5 N28 2.270(5) 3_545
Cu5 N22 2.283(5) .
Cu7 N32 1.590(4) 4_455
Cu7 N26 1.714(4) .
Cu7 C51 2.464(5) 4_455
Cu8 N21 1.864(4) .
Cu8 N15 1.898(4) .
Cu8 C100 2.282(6) .
Cu8 C48 2.548(5) .
Cu6 N25 1.939(5) .
Cu6 N17 2.034(5) .
Cu6 Cl1 2.2999(15) .
Cu4 N19 1.695(4) .
Cu4 N31 1.815(4) .
Cu4 N20 2.072(4) .
Cu4 C28 2.534(5) .
C12 C20 1.062(7) .
C12 C37 1.500(8) .
C12 C57 1.571(10) .
C12 N20 1.810(6) .
C20 N20 1.210(6) .
C20 N21 1.264(6) .
C20 N19 1.584(5) .
C20 C25 1.628(6) .
C21 N22 1.281(7) .
C21 N24 1.775(8) .
C21 C50 1.859(9) .
C23 C103 0.994(9) .
C23 C87 1.728(10) .
C23 C28 1.788(9) .
C24 C67 1.402(8) .
C24 C62 1.496(8) .
C24 C29 1.983(8) .
C25 N21 1.005(6) .
C25 C48 1.216(7) .
C25 N19 1.313(6) .
C26 C82 1.439(9) .
C26 C44 1.666(9) .
C27 N25 1.368(7) .
C27 N26 1.638(8) .
C28 N31 1.185(7) .
C28 N32 1.573(8) .
C29 C67 1.033(8) .
C29 N9 1.454(8) .
C29 C97 1.511(10) .
C30 N28 1.345(6) .
C30 N18 1.660(8) .
C30 C63 1.820(8) .
C31 C68 1.651(9) .
C31 C34 1.917(10) .
C32 N27 1.419(7) .
C32 C44 1.518(7) .
C32 N28 1.800(8) .
C34 C98 1.418(8) .
C34 C51 1.802(9) .
C35 C63 1.307(8) .
C35 C91 1.633(9) .
C35 C53 1.872(8) .
C36 N15 1.181(7) .
C36 C47 1.202(7) .
C36 N16 1.345(7) .
C36 C42 1.808(7) .
C37 C66 1.081(8) .
C38 C78 1.121(8) .
C38 C111 1.345(12) .
C38 N12 1.911(10) .
C39 C58 1.444(8) .
C39 C44 1.931(10) .
C40 C93 1.307(8) .
C40 C53 1.654(9) .
C40 C91 1.871(8) .
C41 C43 1.472(8) .
C41 C104 1.628(10) .
C42 N15 1.280(7) .
C42 C56 1.290(8) .
C42 N17 1.297(6) .
C42 C73 1.852(7) .
C42 N16 1.891(7) .
C43 C49 1.711(8) .
C43 C55 1.855(10) .
C45 C94 1.108(9) .
C45 C48 1.387(10) .
C47 C64 1.340(9) .
C47 C100 1.406(9) .
C48 C78 1.538(9) .
C48 N21 1.847(6) .
C48 C94 1.941(9) .
C49 N29 1.341(6) .
C49 N25 1.908(8) .
C50 C80 1.359(8) .
C50 C99 1.799(9) .
C51 N30 1.202(7) .
C51 N32 1.503(8) .
C51 Cu7 2.464(5) 4_445
C53 C63 1.244(8) .
C55 C77 1.680(9) .
C56 C73 1.183(9) .
C56 C106 1.593(10) .
C56 C105 1.836(8) .
C57 C85 1.114(9) .
C58 C96 1.657(10) .
C60 N23 1.451(7) .
C60 C62 1.462(7) .
C60 N22 1.855(8) .
C61 N6 1.066(9) .
C61 C85 1.477(11) .
C61 C66 1.576(11) .
C62 C83 1.044(8) .
C62 C97 2.001(8) .
C64 C116 1.128(10) .
C68 C102 1.407(10) .
C73 C105 1.339(11) .
C74 C98 1.623(10) .
C74 C102 1.921(13) .
C75 C95 1.357(9) .
C75 C109 1.791(12) .
C75 N10 1.822(10) .
C77 C86 1.451(10) .
C78 C111 1.892(9) .
C80 C109 1.788(10) .
C82 C96 1.931(11) .
C83 C97 1.432(9) .
C86 N5 1.620(10) .
C86 C104 1.932(12) .
C87 C107 1.651(12) .
C87 C112 1.976(10) .
C90 C100 1.142(10) .
C90 C117 1.323(12) .
C91 C93 1.220(8) .
C93 N4 1.657(8) .
C94 C111 1.582(13) .
C95 C99 1.775(10) .
C96 N11 1.452(8) .
C101 C110 1.160(11) .
C101 N3 1.368(11) .
C101 C105 1.570(13) .
C101 C106 1.800(8) .
C102 N8 1.668(10) .
C103 C112 1.764(14) .
C106 C110 1.294(10) .
C107 C119 1.029(11) .
C110 N3 1.866(9) .
C111 N12 1.138(9) .
C112 C119 1.675(16) .
C116 C117 1.453(11) .
C117 N1 1.236(16) .
C119 N2 1.741(14) .
C156 C153 1.419(8) .
C156 C155 1.691(10) .
C155 C152 1.909(11) .
C153 C150 1.872(11) .
C152 C151 1.418(11) .
C151 C150 1.720(12) .
C151 N34 1.903(11) .
N27 N18 1.577(6) .
N29 N26 1.782(7) .
N19 N20 1.069(6) .
N16 N17 1.182(6) .
N30 N31 1.745(7) .
N30 Cu2 1.990(5) 2_455
N23 N24 1.549(6) .
N28 Cu5 2.270(5) 3_455
N32 Cu7 1.590(4) 4_445
